data_2217813
loop_
_publ_author_name
'Gunay, Ahmet'
'Brennessel, William W.'
'Jones, William D.'

_publ_section_title
;
 A second polymorph of
 [1,2-bis(di-<i>tert</i>-butylphosphino)ethane]dichloridoplatinum(II)
;
_journal_coeditor_code PV2062
_journal_issue 3
_journal_name_full 'Acta Crystallographica Section E'
_journal_page_first m454
_journal_paper_doi 10.1107/S1600536808000603
_journal_volume 64
_journal_year 2008
_chemical_formula_iupac '[Pt Cl2 (C18 H40 P2)]'
_chemical_formula_moiety 'C18 H40 Cl2 P2 Pt'
_chemical_formula_sum 'C18 H40 Cl2 P2 Pt'
_chemical_formula_weight 584.43
_chemical_name_systematic
;
[1,2-bis(di-<i>tert</i>-butylphosphino)ethane]dichloridoplatinum(II)
;
_space_group_IT_number 14
_symmetry_cell_setting monoclinic
_symmetry_space_group_name_Hall '-P 2yn'
_symmetry_space_group_name_H-M 'P 1 21/n 1'
_atom_sites_solution_hydrogens geom
_atom_sites_solution_primary direct
_atom_sites_solution_secondary difmap
_audit_creation_method SHELXL-97
_cell_angle_alpha 90.00
_cell_angle_beta 109.2870(10)
_cell_angle_gamma 90.00
_cell_formula_units_Z 4
_cell_length_a 11.0981(10)
_cell_length_b 15.3242(13)
_cell_length_c 14.5413(13)
_cell_measurement_reflns_used 4040
_cell_measurement_temperature 100.00(10)
_cell_measurement_theta_max 32.85
_cell_measurement_theta_min 2.97
_cell_volume 2334.2(4)
_computing_cell_refinement 'SAINT (Bruker, 2006)'
_computing_data_collection 'APEX2 (Bruker, 2006)'
_computing_data_reduction 'SAINT (Bruker, 2006)'
_computing_molecular_graphics 'SHELXTL (Bruker, 2000)'
_computing_publication_material 'SHELXTL (Bruker, 2000)'
_computing_structure_refinement 'SHELXL97 (Sheldrick, 2008)'
_computing_structure_solution 'SIR97 (Altomare <i>et al.</i>,  1999)'
_diffrn_ambient_temperature 100.00(10)
_diffrn_measured_fraction_theta_full 0.987
_diffrn_measured_fraction_theta_max 0.987
_diffrn_measurement_device_type 'Bruker SMART APEXII CCD'
_diffrn_measurement_method 'area detector, \w scans per \f'
_diffrn_radiation_monochromator graphite
_diffrn_radiation_source 'fine-focus sealed tube'
_diffrn_radiation_type MoK\a
_diffrn_radiation_wavelength 0.71073
_diffrn_reflns_av_R_equivalents 0.0335
_diffrn_reflns_av_sigmaI/netI 0.0442
_diffrn_reflns_limit_h_max 16
_diffrn_reflns_limit_h_min -15
_diffrn_reflns_limit_k_max 22
_diffrn_reflns_limit_k_min -22
_diffrn_reflns_limit_l_max 21
_diffrn_reflns_limit_l_min -19
_diffrn_reflns_number 20415
_diffrn_reflns_theta_full 32.03
_diffrn_reflns_theta_max 32.03
_diffrn_reflns_theta_min 1.99
_exptl_absorpt_coefficient_mu 6.376
_exptl_absorpt_correction_T_max 0.5995
_exptl_absorpt_correction_T_min 0.3420
_exptl_absorpt_correction_type multi-scan
_exptl_absorpt_process_details '(SADABS; Sheldrick, 2007)'
_exptl_crystal_colour colorless
_exptl_crystal_density_diffrn 1.663
_exptl_crystal_density_method 'not measured'
_exptl_crystal_description block
_exptl_crystal_F_000 1160
_exptl_crystal_size_max 0.20
_exptl_crystal_size_mid 0.14
_exptl_crystal_size_min 0.08
_refine_diff_density_max 1.107
_refine_diff_density_min -0.806
_refine_ls_extinction_method none
_refine_ls_goodness_of_fit_ref 1.015
_refine_ls_hydrogen_treatment constr
_refine_ls_matrix_type full
_refine_ls_number_parameters 208
_refine_ls_number_reflns 8022
_refine_ls_number_restraints 0
_refine_ls_restrained_S_all 1.015
_refine_ls_R_factor_all 0.0433
_refine_ls_R_factor_gt 0.0291
_refine_ls_shift/su_max 0.002
_refine_ls_shift/su_mean 0.000
_refine_ls_structure_factor_coef Fsqd
_refine_ls_weighting_details 'calc w=1/[\s^2^(Fo^2^)+(0.0232P)^2^] where P=(Fo^2^+2Fc^2^)/3'
_refine_ls_weighting_scheme calc
_refine_ls_wR_factor_gt 0.0558
_refine_ls_wR_factor_ref 0.0598
_reflns_number_gt 6312
_reflns_number_total 8022
_reflns_threshold_expression >2sigma(I)
_cod_data_source_file pv2062.cif
_cod_data_source_block I
_cod_original_sg_symbol_H-M 'P 21/n'
_cod_database_code 2217813
_cod_database_fobs_code 2217813

loop_
_symmetry_equiv_pos_as_xyz
'x, y, z'
'-x+1/2, y+1/2, -z+1/2'
'-x, -y, -z'
'x-1/2, -y-1/2, z-1/2'

loop_
_atom_site_type_symbol
_atom_site_label
_atom_site_fract_x
_atom_site_fract_y
_atom_site_fract_z
_atom_site_U_iso_or_equiv
_atom_site_adp_type
_atom_site_calc_flag
_atom_site_refinement_flags
_atom_site_occupancy
Pt Pt1 0.268368(10) 0.706474(7) 0.781256(8) 0.01505(3) Uani d . 1
Cl Cl1 0.17379(7) 0.80168(5) 0.86681(6) 0.02422(16) Uani d . 1
Cl Cl2 0.44219(8) 0.80401(5) 0.81687(6) 0.02415(16) Uani d . 1
P P1 0.09956(7) 0.61552(5) 0.74524(5) 0.01603(14) Uani d . 1
P P2 0.36188(7) 0.61746(5) 0.70173(6) 0.01776(15) Uani d . 1
C C1 0.0577(3) 0.5718(2) 0.8529(2) 0.0227(6) Uani d . 1
C C2 -0.0053(4) 0.4814(2) 0.8323(3) 0.0323(8) Uani d . 1
H H2A -0.0253 0.4613 0.8896 0.048 Uiso calc R 1
H H2B 0.0533 0.4400 0.8177 0.048 Uiso calc R 1
H H2C -0.0842 0.4851 0.7763 0.048 Uiso calc R 1
C C3 -0.0326(3) 0.6333(2) 0.8823(3) 0.0287(7) Uani d . 1
H H3A -0.0520 0.6085 0.9380 0.043 Uiso calc R 1
H H3B -0.1120 0.6402 0.8273 0.043 Uiso calc R 1
H H3C 0.0083 0.6903 0.9002 0.043 Uiso calc R 1
C C4 0.1821(3) 0.5634(2) 0.9392(2) 0.0308(8) Uani d . 1
H H4A 0.1632 0.5409 0.9960 0.046 Uiso calc R 1
H H4B 0.2227 0.6208 0.9547 0.046 Uiso calc R 1
H H4C 0.2400 0.5231 0.9221 0.046 Uiso calc R 1
C C5 -0.0478(3) 0.6578(2) 0.6491(2) 0.0232(7) Uani d . 1
C C6 -0.1592(3) 0.5927(2) 0.6247(3) 0.0302(8) Uani d . 1
H H6A -0.2334 0.6177 0.5744 0.045 Uiso calc R 1
H H6B -0.1812 0.5807 0.6834 0.045 Uiso calc R 1
H H6C -0.1342 0.5383 0.6006 0.045 Uiso calc R 1
C C7 -0.0919(3) 0.7459(2) 0.6749(3) 0.0316(8) Uani d . 1
H H7A -0.1686 0.7645 0.6224 0.047 Uiso calc R 1
H H7B -0.0240 0.7891 0.6833 0.047 Uiso calc R 1
H H7C -0.1113 0.7406 0.7357 0.047 Uiso calc R 1
C C8 -0.0127(3) 0.6711(3) 0.5569(3) 0.0388(9) Uani d . 1
H H8A -0.0871 0.6932 0.5046 0.058 Uiso calc R 1
H H8B 0.0143 0.6154 0.5370 0.058 Uiso calc R 1
H H8C 0.0573 0.7133 0.5700 0.058 Uiso calc R 1
C C9 0.5007(3) 0.5527(2) 0.7849(2) 0.0246(7) Uani d . 1
C C10 0.5670(4) 0.4957(2) 0.7285(3) 0.0349(9) Uani d . 1
H H10A 0.6377 0.4637 0.7747 0.052 Uiso calc R 1
H H10B 0.5999 0.5329 0.6874 0.052 Uiso calc R 1
H H10C 0.5053 0.4541 0.6874 0.052 Uiso calc R 1
C C11 0.5985(3) 0.6126(2) 0.8564(3) 0.0340(8) Uani d . 1
H H11A 0.6690 0.5774 0.8984 0.051 Uiso calc R 1
H H11B 0.5573 0.6440 0.8967 0.051 Uiso calc R 1
H H11C 0.6317 0.6546 0.8199 0.051 Uiso calc R 1
C C12 0.4469(3) 0.4907(2) 0.8451(3) 0.0298(8) Uani d . 1
H H12A 0.5166 0.4561 0.8890 0.045 Uiso calc R 1
H H12B 0.3840 0.4516 0.8011 0.045 Uiso calc R 1
H H12C 0.4058 0.5249 0.8834 0.045 Uiso calc R 1
C C13 0.4076(3) 0.6704(2) 0.5996(2) 0.0241(7) Uani d . 1
C C14 0.5394(3) 0.7143(2) 0.6356(3) 0.0292(7) Uani d . 1
H H14A 0.5579 0.7404 0.5802 0.044 Uiso calc R 1
H H14B 0.6046 0.6707 0.6667 0.044 Uiso calc R 1
H H14C 0.5396 0.7600 0.6829 0.044 Uiso calc R 1
C C15 0.4083(4) 0.6035(2) 0.5199(3) 0.0374(9) Uani d . 1
H H15A 0.4322 0.6329 0.4687 0.056 Uiso calc R 1
H H15B 0.3230 0.5780 0.4919 0.056 Uiso calc R 1
H H15C 0.4702 0.5572 0.5489 0.056 Uiso calc R 1
C C16 0.3071(3) 0.7402(2) 0.5518(3) 0.0286(7) Uani d . 1
H H16A 0.3286 0.7684 0.4988 0.043 Uiso calc R 1
H H16B 0.3055 0.7839 0.6006 0.043 Uiso calc R 1
H H16C 0.2229 0.7126 0.5256 0.043 Uiso calc R 1
C C31 0.1465(3) 0.5180(2) 0.6924(2) 0.0216(6) Uani d . 1
H H31A 0.1853 0.4755 0.7452 0.026 Uiso calc R 1
H H31B 0.0690 0.4908 0.6465 0.026 Uiso calc R 1
C C32 0.2411(3) 0.5363(2) 0.6385(2) 0.0211(6) Uani d . 1
H H32A 0.1938 0.5577 0.5721 0.025 Uiso calc R 1
H H32B 0.2842 0.4813 0.6320 0.025 Uiso calc R 1

loop_
_atom_site_aniso_label
_atom_site_aniso_U_11
_atom_site_aniso_U_22
_atom_site_aniso_U_33
_atom_site_aniso_U_12
_atom_site_aniso_U_13
_atom_site_aniso_U_23
Pt1 0.01739(5) 0.01316(5) 0.01369(5) 0.00118(5) 0.00389(4) -0.00008(4)
Cl1 0.0232(4) 0.0226(4) 0.0254(4) 0.0034(3) 0.0061(3) -0.0079(3)
Cl2 0.0275(4) 0.0195(4) 0.0271(4) -0.0052(3) 0.0112(3) -0.0035(3)
P1 0.0182(4) 0.0177(4) 0.0132(3) -0.0006(3) 0.0066(3) -0.0002(3)
P2 0.0202(4) 0.0158(4) 0.0199(4) -0.0004(3) 0.0102(3) -0.0011(3)
C1 0.0277(16) 0.0264(16) 0.0185(15) 0.0043(13) 0.0137(13) 0.0043(12)
C2 0.046(2) 0.0275(18) 0.0333(19) -0.0032(16) 0.0261(17) 0.0057(15)
C3 0.0365(19) 0.0297(18) 0.0269(17) 0.0024(15) 0.0201(15) 0.0022(14)
C4 0.0348(19) 0.041(2) 0.0186(16) 0.0045(16) 0.0116(14) 0.0099(15)
C5 0.0185(15) 0.0330(18) 0.0165(15) -0.0029(13) 0.0034(12) 0.0040(13)
C6 0.0208(16) 0.037(2) 0.0302(19) -0.0070(14) 0.0053(14) -0.0058(15)
C7 0.0222(17) 0.0323(19) 0.034(2) 0.0028(14) 0.0009(15) 0.0085(16)
C8 0.0208(17) 0.071(3) 0.0212(18) -0.0038(17) 0.0018(14) 0.0117(18)
C9 0.0239(16) 0.0186(15) 0.0326(18) 0.0045(12) 0.0109(14) 0.0015(13)
C10 0.0326(19) 0.0228(17) 0.056(2) 0.0042(15) 0.0233(18) -0.0002(16)
C11 0.0236(17) 0.0309(18) 0.041(2) 0.0022(15) 0.0021(15) 0.0048(16)
C12 0.0287(18) 0.0263(17) 0.036(2) 0.0079(14) 0.0126(15) 0.0104(15)
C13 0.0296(17) 0.0250(16) 0.0238(17) -0.0025(14) 0.0172(14) -0.0011(13)
C14 0.0272(17) 0.0292(18) 0.0363(19) 0.0001(14) 0.0173(15) 0.0008(15)
C15 0.050(2) 0.042(2) 0.0306(19) -0.0120(19) 0.0282(18) -0.0071(17)
C16 0.0315(18) 0.0327(18) 0.0255(18) -0.0035(15) 0.0148(15) 0.0084(14)
C31 0.0270(16) 0.0180(15) 0.0243(16) -0.0022(12) 0.0144(13) -0.0048(12)
C32 0.0244(15) 0.0202(15) 0.0221(15) -0.0033(12) 0.0125(12) -0.0046(12)

loop_
_atom_type_symbol
_atom_type_description
_atom_type_scat_dispersion_real
_atom_type_scat_dispersion_imag
_atom_type_scat_source
C C 0.0033 0.0016 'International Tables Vol C Tables 4.2.6.8 and 6.1.1.4'
H H 0.0000 0.0000 'International Tables Vol C Tables 4.2.6.8 and 6.1.1.4'
P P 0.1023 0.0942 'International Tables Vol C Tables 4.2.6.8 and 6.1.1.4'
Cl Cl 0.1484 0.1585 'International Tables Vol C Tables 4.2.6.8 and 6.1.1.4'
Pt Pt -1.7033 8.3905 'International Tables Vol C Tables 4.2.6.8 and 6.1.1.4'

loop_
_geom_angle_atom_site_label_1
_geom_angle_atom_site_label_2
_geom_angle_atom_site_label_3
_geom_angle
_geom_angle_publ_flag
P2 Pt1 P1 89.70(3) y
P2 Pt1 Cl2 90.82(3) y
P1 Pt1 Cl2 178.77(3) y
P2 Pt1 Cl1 178.84(3) y
P1 Pt1 Cl1 91.39(3) y
Cl2 Pt1 Cl1 88.09(3) y
C31 P1 C5 105.46(15) ?
C31 P1 C1 103.85(14) ?
C5 P1 C1 110.23(14) ?
C31 P1 Pt1 105.77(10) ?
C5 P1 Pt1 114.31(11) ?
C1 P1 Pt1 115.98(11) ?
C32 P2 C9 105.70(15) ?
C32 P2 C13 103.69(14) ?
C9 P2 C13 110.56(15) ?
C32 P2 Pt1 106.44(10) ?
C9 P2 Pt1 113.88(11) ?
C13 P2 Pt1 115.45(11) ?
C4 C1 C3 108.6(3) ?
C4 C1 C2 108.2(3) ?
C3 C1 C2 108.1(3) ?
C4 C1 P1 107.8(2) ?
C3 C1 P1 111.9(2) ?
C2 C1 P1 112.1(2) ?
C1 C2 H2A 109.5 ?
C1 C2 H2B 109.5 ?
H2A C2 H2B 109.5 ?
C1 C2 H2C 109.5 ?
H2A C2 H2C 109.5 ?
H2B C2 H2C 109.5 ?
C1 C3 H3A 109.5 ?
C1 C3 H3B 109.5 ?
H3A C3 H3B 109.5 ?
C1 C3 H3C 109.5 ?
H3A C3 H3C 109.5 ?
H3B C3 H3C 109.5 ?
C1 C4 H4A 109.5 ?
C1 C4 H4B 109.5 ?
H4A C4 H4B 109.5 ?
C1 C4 H4C 109.5 ?
H4A C4 H4C 109.5 ?
H4B C4 H4C 109.5 ?
C7 C5 C8 107.0(3) ?
C7 C5 C6 109.4(3) ?
C8 C5 C6 107.7(3) ?
C7 C5 P1 113.1(2) ?
C8 C5 P1 106.7(2) ?
C6 C5 P1 112.6(2) ?
C5 C6 H6A 109.5 ?
C5 C6 H6B 109.5 ?
H6A C6 H6B 109.5 ?
C5 C6 H6C 109.5 ?
H6A C6 H6C 109.5 ?
H6B C6 H6C 109.5 ?
C5 C7 H7A 109.5 ?
C5 C7 H7B 109.5 ?
H7A C7 H7B 109.5 ?
C5 C7 H7C 109.5 ?
H7A C7 H7C 109.5 ?
H7B C7 H7C 109.5 ?
C5 C8 H8A 109.5 ?
C5 C8 H8B 109.5 ?
H8A C8 H8B 109.5 ?
C5 C8 H8C 109.5 ?
H8A C8 H8C 109.5 ?
H8B C8 H8C 109.5 ?
C11 C9 C10 110.2(3) ?
C11 C9 C12 107.7(3) ?
C10 C9 C12 107.1(3) ?
C11 C9 P2 111.3(2) ?
C10 C9 P2 112.8(2) ?
C12 C9 P2 107.4(2) ?
C9 C10 H10A 109.5 ?
C9 C10 H10B 109.5 ?
H10A C10 H10B 109.5 ?
C9 C10 H10C 109.5 ?
H10A C10 H10C 109.5 ?
H10B C10 H10C 109.5 ?
C9 C11 H11A 109.5 ?
C9 C11 H11B 109.5 ?
H11A C11 H11B 109.5 ?
C9 C11 H11C 109.5 ?
H11A C11 H11C 109.5 ?
H11B C11 H11C 109.5 ?
C9 C12 H12A 109.5 ?
C9 C12 H12B 109.5 ?
H12A C12 H12B 109.5 ?
C9 C12 H12C 109.5 ?
H12A C12 H12C 109.5 ?
H12B C12 H12C 109.5 ?
C16 C13 C14 108.5(3) ?
C16 C13 C15 107.8(3) ?
C14 C13 C15 107.8(3) ?
C16 C13 P2 107.9(2) ?
C14 C13 P2 113.0(2) ?
C15 C13 P2 111.7(2) ?
C13 C14 H14A 109.5 ?
C13 C14 H14B 109.5 ?
H14A C14 H14B 109.5 ?
C13 C14 H14C 109.5 ?
H14A C14 H14C 109.5 ?
H14B C14 H14C 109.5 ?
C13 C15 H15A 109.5 ?
C13 C15 H15B 109.5 ?
H15A C15 H15B 109.5 ?
C13 C15 H15C 109.5 ?
H15A C15 H15C 109.5 ?
H15B C15 H15C 109.5 ?
C13 C16 H16A 109.5 ?
C13 C16 H16B 109.5 ?
H16A C16 H16B 109.5 ?
C13 C16 H16C 109.5 ?
H16A C16 H16C 109.5 ?
H16B C16 H16C 109.5 ?
C32 C31 P1 113.8(2) ?
C32 C31 H31A 108.8 ?
P1 C31 H31A 108.8 ?
C32 C31 H31B 108.8 ?
P1 C31 H31B 108.8 ?
H31A C31 H31B 107.7 ?
C31 C32 P2 112.3(2) ?
C31 C32 H32A 109.2 ?
P2 C32 H32A 109.2 ?
C31 C32 H32B 109.2 ?
P2 C32 H32B 109.2 ?
H32A C32 H32B 107.9 ?

loop_
_geom_bond_atom_site_label_1
_geom_bond_atom_site_label_2
_geom_bond_distance
_geom_bond_publ_flag
Pt1 P2 2.2513(8) y
Pt1 P1 2.2536(8) y
Pt1 Cl2 2.3588(8) y
Pt1 Cl1 2.3750(8) y
P1 C31 1.833(3) ?
P1 C5 1.881(3) ?
P1 C1 1.897(3) ?
P2 C32 1.837(3) ?
P2 C9 1.895(3) ?
P2 C13 1.903(3) ?
C1 C4 1.534(5) ?
C1 C3 1.535(4) ?
C1 C2 1.537(5) ?
C2 H2A 0.9800 ?
C2 H2B 0.9800 ?
C2 H2C 0.9800 ?
C3 H3A 0.9800 ?
C3 H3B 0.9800 ?
C3 H3C 0.9800 ?
C4 H4A 0.9800 ?
C4 H4B 0.9800 ?
C4 H4C 0.9800 ?
C5 C7 1.525(5) ?
C5 C8 1.528(5) ?
C5 C6 1.536(4) ?
C6 H6A 0.9800 ?
C6 H6B 0.9800 ?
C6 H6C 0.9800 ?
C7 H7A 0.9800 ?
C7 H7B 0.9800 ?
C7 H7C 0.9800 ?
C8 H8A 0.9800 ?
C8 H8B 0.9800 ?
C8 H8C 0.9800 ?
C9 C11 1.535(5) ?
C9 C10 1.542(5) ?
C9 C12 1.540(5) ?
C10 H10A 0.9800 ?
C10 H10B 0.9800 ?
C10 H10C 0.9800 ?
C11 H11A 0.9800 ?
C11 H11B 0.9800 ?
C11 H11C 0.9800 ?
C12 H12A 0.9800 ?
C12 H12B 0.9800 ?
C12 H12C 0.9800 ?
C13 C16 1.536(5) ?
C13 C14 1.536(5) ?
C13 C15 1.549(5) ?
C14 H14A 0.9800 ?
C14 H14B 0.9800 ?
C14 H14C 0.9800 ?
C15 H15A 0.9800 ?
C15 H15B 0.9800 ?
C15 H15C 0.9800 ?
C16 H16A 0.9800 ?
C16 H16B 0.9800 ?
C16 H16C 0.9800 ?
C31 C32 1.529(4) ?
C31 H31A 0.9900 ?
C31 H31B 0.9900 ?
C32 H32A 0.9900 ?
C32 H32B 0.9900 ?

loop_
_geom_torsion_atom_site_label_1
_geom_torsion_atom_site_label_2
_geom_torsion_atom_site_label_3
_geom_torsion_atom_site_label_4
_geom_torsion
P2 Pt1 P1 C31 8.74(11)
Cl1 Pt1 P1 C31 -170.88(11)
P2 Pt1 P1 C5 -106.82(12)
Cl1 Pt1 P1 C5 73.55(12)
P2 Pt1 P1 C1 123.22(11)
Cl1 Pt1 P1 C1 -56.40(11)
P1 Pt1 P2 C32 9.20(11)
Cl2 Pt1 P2 C32 -169.68(11)
P1 Pt1 P2 C9 -106.85(12)
Cl2 Pt1 P2 C9 74.27(12)
P1 Pt1 P2 C13 123.65(12)
Cl2 Pt1 P2 C13 -55.24(12)
C31 P1 C1 C4 83.6(2)
C5 P1 C1 C4 -163.8(2)
Pt1 P1 C1 C4 -31.9(3)
C31 P1 C1 C3 -157.1(2)
C5 P1 C1 C3 -44.5(3)
Pt1 P1 C1 C3 87.4(2)
C31 P1 C1 C2 -35.4(3)
C5 P1 C1 C2 77.2(3)
Pt1 P1 C1 C2 -151.0(2)
C31 P1 C5 C7 -172.7(2)
C1 P1 C5 C7 75.7(3)
Pt1 P1 C5 C7 -57.0(3)
C31 P1 C5 C8 -55.3(3)
C1 P1 C5 C8 -166.8(2)
Pt1 P1 C5 C8 60.4(3)
C31 P1 C5 C6 62.6(3)
C1 P1 C5 C6 -48.9(3)
Pt1 P1 C5 C6 178.4(2)
C32 P2 C9 C11 -169.3(2)
C13 P2 C9 C11 79.1(3)
Pt1 P2 C9 C11 -52.8(3)
C32 P2 C9 C10 66.3(3)
C13 P2 C9 C10 -45.3(3)
Pt1 P2 C9 C10 -177.3(2)
C32 P2 C9 C12 -51.6(2)
C13 P2 C9 C12 -163.2(2)
Pt1 P2 C9 C12 64.9(2)
C32 P2 C13 C16 81.9(2)
C9 P2 C13 C16 -165.2(2)
Pt1 P2 C13 C16 -34.1(3)
C32 P2 C13 C14 -158.1(2)
C9 P2 C13 C14 -45.2(3)
Pt1 P2 C13 C14 85.9(2)
C32 P2 C13 C15 -36.4(3)
C9 P2 C13 C15 76.5(3)
Pt1 P2 C13 C15 -152.4(2)
C5 P1 C31 C32 91.5(2)
C1 P1 C31 C32 -152.5(2)
Pt1 P1 C31 C32 -30.0(2)
P1 C31 C32 P2 39.6(3)
C9 P2 C32 C31 91.6(2)
C13 P2 C32 C31 -152.0(2)
Pt1 P2 C32 C31 -29.8(2)
